data_1521088
loop_
_publ_author_name
'Gou, C.'
'Sun, K.'
'Cheng, Z.-X.'
'Zhang, B.-S.'
'Cheng, Y.-F.'
'Du Honglin'

_publ_section_title
;
 Neutron diffraction studies of the magnetic structure of rare earth- iron
 - rich permanent magnetic alloys and the crystallographic structure of
 D(H)LAP
;
_journal_name_full 'Yuanzineng Kexue Jishu'
_journal_page_first 515
_journal_page_last 520
_journal_volume 33
_journal_year 1999
_chemical_formula_sum 'Fe10.205 Mo1.795 N0.44 Pr'
_chemical_name_systematic 'Pr Fe10.205 Mo1.795 N0.44'
_space_group_IT_number 139
_symmetry_space_group_name_Hall '-I 4 2'
_symmetry_space_group_name_H-M 'I 4/m m m'
_cell_angle_alpha 90
_cell_angle_beta 90
_cell_angle_gamma 90
_cell_formula_units_Z 2
_cell_length_a 8.651
_cell_length_b 8.651
_cell_length_c 4.83
_cell_volume 361.476
_citation_journal_id_ASTM YKJIEZ
_cod_data_source_file Gou_YKJIEZ_1999_774.cif
_cod_data_source_block Fe10.205Mo1.795N0.44Pr1
_cod_original_cell_volume 361.4762
_cod_original_formula_sum 'Fe10.205 Mo1.795 N0.44 Pr1'
_cod_database_code 1521088

loop_
_symmetry_equiv_pos_as_xyz
x,y,z
-y,x,z
-x,-y,z
y,-x,z
x,-y,-z
y,x,-z
-x,y,-z
-y,-x,-z
-x,-y,-z
y,-x,-z
x,y,-z
-y,x,-z
-x,y,z
-y,-x,z
x,-y,z
y,x,z
x+1/2,y+1/2,z+1/2
-y+1/2,x+1/2,z+1/2
-x+1/2,-y+1/2,z+1/2
y+1/2,-x+1/2,z+1/2
x+1/2,-y+1/2,-z+1/2
y+1/2,x+1/2,-z+1/2
-x+1/2,y+1/2,-z+1/2
-y+1/2,-x+1/2,-z+1/2
-x+1/2,-y+1/2,-z+1/2
y+1/2,-x+1/2,-z+1/2
x+1/2,y+1/2,-z+1/2
-y+1/2,x+1/2,-z+1/2
-x+1/2,y+1/2,z+1/2
-y+1/2,-x+1/2,z+1/2
x+1/2,-y+1/2,z+1/2
y+1/2,x+1/2,z+1/2

loop_
_atom_site_label
_atom_site_type_symbol
_atom_site_fract_x
_atom_site_fract_y
_atom_site_fract_z
_atom_site_occupancy
_atom_site_U_iso_or_equiv
Pr1 Pr 0 0 0 1 0.0
Fe1 Fe 0.3595 0 0 0.551 0.0
Fe3 Fe 0.25 0.25 0.25 1 0.0
Mo1 Mo 0.3595 0 0 0.449 0.0
N1 N 0 0 0.5 0.44 0.0
Fe2 Fe 0.276 0.5 0 1 0.0
